data_1550834
loop_
_publ_author_name
'Breit, Bernhard'
'Zhou, Yirong'
'Nikbakht, Ali -'
'Bauer, Felix'

_publ_section_title
;
 Rhodium catalyzed cycloisomerization and tandem Diels-Alder reaction for
 facile access to diverse bicyclic and tricyclic heterocycles
;
_journal_name_full 'Chemical Science'
_journal_paper_doi 10.1039/C9SC00980A
_journal_year 2019
_chemical_formula_moiety 'C14 H17 N O2 S'
_chemical_formula_sum 'C14 H17 N O2 S'
_chemical_formula_weight 263.34
_space_group_crystal_system monoclinic
_space_group_IT_number 14
_space_group_name_Hall '-P 2ybc'
_space_group_name_H-M_alt 'P 1 21/c 1'
_symmetry_space_group_name_Hall '-P 2ybc'
_symmetry_space_group_name_H-M 'P 1 21/c 1'
_atom_sites_solution_hydrogens geom
_audit_creation_date 2017-10-10
_audit_creation_method
;
Olex2 1.2
(compiled 2017.08.10 svn.r3458 for OlexSys, GUI svn.r5381)
;
_audit_update_record
;
2017-10-10 deposited with the CCDC.    2019-04-02 downloaded from the CCDC.
;
_cell_angle_alpha 90
_cell_angle_beta 95.237(4)
_cell_angle_gamma 90
_cell_formula_units_Z 4
_cell_length_a 6.0835(5)
_cell_length_b 9.3137(7)
_cell_length_c 22.9507(17)
_cell_measurement_reflns_used 9932
_cell_measurement_temperature 100(2)
_cell_measurement_theta_max 27.53
_cell_measurement_theta_min 2.36
_cell_volume 1294.96(17)
_computing_cell_refinement 'SAINT V8.38A (Madison, 2016)'
_computing_data_collection 'Bruker APEXII'
_computing_data_reduction 'SAINT V8.38A (Madison, 2016)'
_computing_molecular_graphics 'Olex2 (Dolomanov et al., 2009)'
_computing_publication_material 'Olex2 (Dolomanov et al., 2009)'
_computing_structure_refinement 'ShelXL (Sheldrick, 2015)'
_computing_structure_solution 'SHELXT 2014/5 (Sheldrick, 2014)'
_diffrn_ambient_temperature 100.0
_diffrn_detector_area_resol_mean 8
_diffrn_measured_fraction_theta_full 1.000
_diffrn_measured_fraction_theta_max 0.999
_diffrn_measurement_device_type 'Bruker SMART APEX CCD area detector'
_diffrn_measurement_method '\w and \f scans'
_diffrn_radiation_monochromator graphite
_diffrn_radiation_type MoK\a
_diffrn_radiation_wavelength 0.71073
_diffrn_reflns_av_R_equivalents 0.0295
_diffrn_reflns_av_unetI/netI 0.0173
_diffrn_reflns_Laue_measured_fraction_full 1.000
_diffrn_reflns_Laue_measured_fraction_max 0.999
_diffrn_reflns_limit_h_max 7
_diffrn_reflns_limit_h_min -7
_diffrn_reflns_limit_k_max 12
_diffrn_reflns_limit_k_min -12
_diffrn_reflns_limit_l_max 29
_diffrn_reflns_limit_l_min -29
_diffrn_reflns_number 21906
_diffrn_reflns_point_group_measured_fraction_full 1.000
_diffrn_reflns_point_group_measured_fraction_max 0.999
_diffrn_reflns_theta_full 25.242
_diffrn_reflns_theta_max 27.562
_diffrn_reflns_theta_min 1.782
_diffrn_source 'sealed tube'
_diffrn_source_current 50
_diffrn_source_voltage 0.6
_diffrn_standards_number 0
_exptl_absorpt_coefficient_mu 0.243
_exptl_absorpt_correction_T_max 0.7456
_exptl_absorpt_correction_T_min 0.7004
_exptl_absorpt_correction_type multi-scan
_exptl_absorpt_process_details
'SADABS-2016/2 (Bruker,2016/2) was used for absorption correction. wR2(int) was 0.1510 before and 0.0435 after correction. The Ratio of minimum to maximum transmission is 0.9394. The \l/2 correction factor is Not present.'
_exptl_crystal_colour colourless
_exptl_crystal_colour_primary colourless
_exptl_crystal_density_diffrn 1.351
_exptl_crystal_description needle
_exptl_crystal_F_000 560
_exptl_crystal_recrystallization_method
'The material was recrystallised from a mixture of ethyl acetate and n-pentane by waiting'
_exptl_crystal_size_max 0.36
_exptl_crystal_size_mid 0.12
_exptl_crystal_size_min 0.1
_refine_diff_density_max 0.397
_refine_diff_density_min -0.407
_refine_diff_density_rms 0.049
_refine_ls_extinction_method none
_refine_ls_goodness_of_fit_ref 1.081
_refine_ls_hydrogen_treatment constr
_refine_ls_matrix_type full
_refine_ls_number_parameters 164
_refine_ls_number_reflns 2987
_refine_ls_number_restraints 0
_refine_ls_restrained_S_all 1.081
_refine_ls_R_factor_all 0.0329
_refine_ls_R_factor_gt 0.0308
_refine_ls_shift/su_max 0.001
_refine_ls_shift/su_mean 0.000
_refine_ls_structure_factor_coef Fsqd
_refine_ls_weighting_details 'w=1/[\s^2^(Fo^2^)+(0.0314P)^2^+0.8707P] where P=(Fo^2^+2Fc^2^)/3'
_refine_ls_weighting_scheme calc
_refine_ls_wR_factor_gt 0.0800
_refine_ls_wR_factor_ref 0.0814
_reflns_Friedel_coverage 0.000
_reflns_number_gt 2789
_reflns_number_total 2987
_reflns_threshold_expression 'I > 2\s(I)'
_cod_data_source_file c9sc00980a2.cif
_cod_data_source_block breit_zyr_2_a
_cod_database_code 1550834
_shelx_shelxl_version_number 2017/1
_shelx_space_group_comment
;
The symmetry employed for this shelxl refinement is uniquely defined
by the following loop, which should always be used as a source of
symmetry information in preference to the above space-group names.
They are only intended as comments.
;
_shelx_estimated_absorpt_t_max 0.976
_shelx_estimated_absorpt_t_min 0.917
_olex2_refinement_description
;
1. Fixed Uiso
 At 1.2 times of:
  All C(H) groups, All C(H,H) groups
 At 1.5 times of:
  All C(H,H,H) groups
2.a Secondary CH2 refined with riding coordinates:
 C1(H1A,H1B), C4(H4A,H4B), C5(H5A,H5B)
2.b Aromatic/amide H refined with riding coordinates:
 C9(H9), C10(H10), C12(H12), C13(H13)
2.c X=CH2 refined with riding coordinates:
 C6(H6A,H6B), C7(H7A,H7B)
2.d Idealised Me refined as rotating group:
 C14(H14A,H14B,H14C)
;
_olex2_diffrn_ambient_temperature_device 'Oxford Cryosystems 800'
_olex2_exptl_crystal_mounting_method 'The crystal was mounted on a MITIGEN holder in perfluoroether oil'
_olex2_submission_special_instructions 'No special instructions were received'

loop_
_space_group_symop_operation_xyz
'x, y, z'
'-x, y+1/2, -z+1/2'
'-x, -y, -z'
'x, -y-1/2, z-1/2'

loop_
_atom_site_label
_atom_site_type_symbol
_atom_site_fract_x
_atom_site_fract_y
_atom_site_fract_z
_atom_site_U_iso_or_equiv
_atom_site_adp_type
_atom_site_occupancy
_atom_site_site_symmetry_order
_atom_site_calc_flag
_atom_site_refinement_flags_posn
S1 S 0.45107(5) 0.66382(3) 0.62449(2) 0.01320(9) Uani 1 1 d .
O1 O 0.21527(15) 0.65674(10) 0.62380(4) 0.0192(2) Uani 1 1 d .
O2 O 0.55230(16) 0.78532(10) 0.59934(4) 0.0183(2) Uani 1 1 d .
N1 N 0.55114(16) 0.65784(11) 0.69378(4) 0.0122(2) Uani 1 1 d .
C1 C 0.79542(19) 0.66928(13) 0.70226(5) 0.0132(2) Uani 1 1 d .
H1A H 0.844804 0.752200 0.679820 0.016 Uiso 1 1 calc R
H1B H 0.862647 0.581361 0.687368 0.016 Uiso 1 1 calc R
C2 C 0.87066(19) 0.68836(13) 0.76634(5) 0.0129(2) Uani 1 1 d .
C3 C 0.7687(2) 0.59035(13) 0.80698(5) 0.0137(2) Uani 1 1 d .
C4 C 0.5235(2) 0.56991(14) 0.79351(5) 0.0160(2) Uani 1 1 d .
H4A H 0.445516 0.657100 0.805226 0.019 Uiso 1 1 calc R
H4B H 0.474065 0.488221 0.816639 0.019 Uiso 1 1 calc R
C5 C 0.4629(2) 0.54110(13) 0.72856(5) 0.0142(2) Uani 1 1 d .
H5A H 0.525789 0.447968 0.717552 0.017 Uiso 1 1 calc R
H5B H 0.300466 0.536102 0.720490 0.017 Uiso 1 1 calc R
C6 C 1.0245(2) 0.78453(14) 0.78370(6) 0.0182(3) Uani 1 1 d .
H6A H 1.074243 0.792889 0.824012 0.022 Uiso 1 1 calc R
H6B H 1.084548 0.844870 0.755794 0.022 Uiso 1 1 calc R
C7 C 0.8876(2) 0.52279(14) 0.85029(6) 0.0191(3) Uani 1 1 d .
H7A H 1.042792 0.536844 0.855828 0.023 Uiso 1 1 calc R
H7B H 0.817239 0.460586 0.875625 0.023 Uiso 1 1 calc R
C8 C 0.5418(2) 0.50669(13) 0.59119(5) 0.0138(2) Uani 1 1 d .
C9 C 0.4188(2) 0.38117(14) 0.59325(5) 0.0171(3) Uani 1 1 d .
H9 H 0.282956 0.381160 0.610635 0.021 Uiso 1 1 calc R
C10 C 0.4967(2) 0.25601(14) 0.56962(6) 0.0190(3) Uani 1 1 d .
H10 H 0.412724 0.170227 0.570748 0.023 Uiso 1 1 calc R
C11 C 0.6965(2) 0.25418(14) 0.54424(5) 0.0182(3) Uani 1 1 d .
C12 C 0.8163(2) 0.38092(15) 0.54297(5) 0.0190(3) Uani 1 1 d .
H12 H 0.952549 0.380923 0.525746 0.023 Uiso 1 1 calc R
C13 C 0.7417(2) 0.50766(14) 0.56627(5) 0.0165(3) Uani 1 1 d .
H13 H 0.825803 0.593433 0.565212 0.020 Uiso 1 1 calc R
C14 C 0.7789(3) 0.11761(16) 0.51856(6) 0.0265(3) Uani 1 1 d .
H14A H 0.715582 0.108005 0.477930 0.040 Uiso 1 1 calc GR
H14B H 0.734499 0.035319 0.541373 0.040 Uiso 1 1 calc GR
H14C H 0.940264 0.120698 0.519673 0.040 Uiso 1 1 calc GR

loop_
_atom_site_aniso_label
_atom_site_aniso_U_11
_atom_site_aniso_U_22
_atom_site_aniso_U_33
_atom_site_aniso_U_23
_atom_site_aniso_U_13
_atom_site_aniso_U_12
S1 0.01278(16) 0.01349(15) 0.01291(15) -0.00064(10) -0.00102(11) 0.00253(10)
O1 0.0133(4) 0.0239(5) 0.0197(5) -0.0029(4) -0.0020(3) 0.0046(4)
O2 0.0229(5) 0.0153(4) 0.0163(4) 0.0027(3) -0.0006(4) 0.0013(4)
N1 0.0107(5) 0.0134(5) 0.0121(5) 0.0002(4) -0.0001(4) -0.0004(4)
C1 0.0109(5) 0.0152(6) 0.0136(5) 0.0010(4) 0.0013(4) -0.0010(4)
C2 0.0116(5) 0.0129(5) 0.0141(6) 0.0001(4) 0.0014(4) 0.0025(4)
C3 0.0167(6) 0.0119(5) 0.0126(5) -0.0031(4) 0.0022(4) -0.0011(4)
C4 0.0158(6) 0.0179(6) 0.0145(6) 0.0007(5) 0.0035(4) -0.0024(5)
C5 0.0132(6) 0.0138(6) 0.0158(6) 0.0002(4) 0.0020(4) -0.0021(4)
C6 0.0178(6) 0.0183(6) 0.0181(6) 0.0002(5) -0.0005(5) -0.0028(5)
C7 0.0223(6) 0.0192(6) 0.0154(6) 0.0009(5) 0.0000(5) -0.0016(5)
C8 0.0148(6) 0.0153(6) 0.0109(5) -0.0015(4) -0.0009(4) 0.0021(4)
C9 0.0162(6) 0.0200(6) 0.0151(6) -0.0020(5) 0.0015(5) -0.0016(5)
C10 0.0250(7) 0.0163(6) 0.0153(6) -0.0012(5) -0.0007(5) -0.0022(5)
C11 0.0240(7) 0.0194(6) 0.0101(5) -0.0014(5) -0.0037(5) 0.0070(5)
C12 0.0162(6) 0.0267(7) 0.0142(6) -0.0015(5) 0.0018(5) 0.0038(5)
C13 0.0159(6) 0.0200(6) 0.0135(6) 0.0001(5) 0.0008(5) -0.0012(5)
C14 0.0357(8) 0.0240(7) 0.0189(6) -0.0049(5) -0.0031(6) 0.0124(6)

loop_
_atom_type_symbol
_atom_type_description
_atom_type_scat_dispersion_real
_atom_type_scat_dispersion_imag
_atom_type_scat_source
C C 0.0033 0.0016 'International Tables Vol C Tables 4.2.6.8 and 6.1.1.4'
H H 0.0000 0.0000 'International Tables Vol C Tables 4.2.6.8 and 6.1.1.4'
N N 0.0061 0.0033 'International Tables Vol C Tables 4.2.6.8 and 6.1.1.4'
O O 0.0106 0.0060 'International Tables Vol C Tables 4.2.6.8 and 6.1.1.4'
S S 0.1246 0.1234 'International Tables Vol C Tables 4.2.6.8 and 6.1.1.4'

loop_
_geom_angle_atom_site_label_1
_geom_angle_atom_site_label_2
_geom_angle_atom_site_label_3
_geom_angle
O1 S1 N1 106.83(5)
O1 S1 C8 108.01(6)
O2 S1 O1 119.83(6)
O2 S1 N1 106.27(5)
O2 S1 C8 108.52(6)
N1 S1 C8 106.68(5)
C1 N1 S1 113.61(8)
C5 N1 S1 115.14(8)
C5 N1 C1 112.97(9)
N1 C1 H1A 109.6
N1 C1 H1B 109.6
N1 C1 C2 110.29(9)
H1A C1 H1B 108.1
C2 C1 H1A 109.6
C2 C1 H1B 109.6
C3 C2 C1 115.69(10)
C6 C2 C1 120.89(11)
C6 C2 C3 123.38(11)
C2 C3 C4 114.35(10)
C7 C3 C2 122.03(12)
C7 C3 C4 123.58(12)
C3 C4 H4A 109.3
C3 C4 H4B 109.3
C3 C4 C5 111.63(10)
H4A C4 H4B 108.0
C5 C4 H4A 109.3
C5 C4 H4B 109.3
N1 C5 C4 109.33(10)
N1 C5 H5A 109.8
N1 C5 H5B 109.8
C4 C5 H5A 109.8
C4 C5 H5B 109.8
H5A C5 H5B 108.3
C2 C6 H6A 120.0
C2 C6 H6B 120.0
H6A C6 H6B 120.0
C3 C7 H7A 120.0
C3 C7 H7B 120.0
H7A C7 H7B 120.0
C9 C8 S1 119.51(9)
C13 C8 S1 119.54(10)
C13 C8 C9 120.84(12)
C8 C9 H9 120.4
C10 C9 C8 119.28(12)
C10 C9 H9 120.4
C9 C10 H10 119.5
C9 C10 C11 121.02(12)
C11 C10 H10 119.5
C10 C11 C14 120.49(13)
C12 C11 C10 118.52(12)
C12 C11 C14 120.99(13)
C11 C12 H12 119.2
C13 C12 C11 121.56(12)
C13 C12 H12 119.2
C8 C13 H13 120.6
C12 C13 C8 118.79(12)
C12 C13 H13 120.6
C11 C14 H14A 109.5
C11 C14 H14B 109.5
C11 C14 H14C 109.5
H14A C14 H14B 109.5
H14A C14 H14C 109.5
H14B C14 H14C 109.5

loop_
_geom_bond_atom_site_label_1
_geom_bond_atom_site_label_2
_geom_bond_distance
S1 O1 1.4346(10)
S1 O2 1.4346(10)
S1 N1 1.6510(10)
S1 C8 1.7627(13)
N1 C1 1.4849(15)
N1 C5 1.4783(15)
C1 H1A 0.9900
C1 H1B 0.9900
C1 C2 1.5105(16)
C2 C3 1.4811(16)
C2 C6 1.3298(18)
C3 C4 1.5073(17)
C3 C7 1.3328(18)
C4 H4A 0.9900
C4 H4B 0.9900
C4 C5 1.5263(17)
C5 H5A 0.9900
C5 H5B 0.9900
C6 H6A 0.9500
C6 H6B 0.9500
C7 H7A 0.9500
C7 H7B 0.9500
C8 C9 1.3909(18)
C8 C13 1.3908(17)
C9 H9 0.9500
C9 C10 1.3872(18)
C10 H10 0.9500
C10 C11 1.3949(19)
C11 C12 1.389(2)
C11 C14 1.5069(18)
C12 H12 0.9500
C12 C13 1.3892(18)
C13 H13 0.9500
C14 H14A 0.9800
C14 H14B 0.9800
C14 H14C 0.9800

loop_
_geom_torsion_atom_site_label_1
_geom_torsion_atom_site_label_2
_geom_torsion_atom_site_label_3
_geom_torsion_atom_site_label_4
_geom_torsion
S1 N1 C1 C2 170.39(8)
S1 N1 C5 C4 -166.06(8)
S1 C8 C9 C10 -176.70(9)
S1 C8 C13 C12 176.64(9)
O1 S1 N1 C1 -178.00(8)
O1 S1 N1 C5 49.50(10)
O1 S1 C8 C9 -27.99(12)
O1 S1 C8 C13 155.80(10)
O2 S1 N1 C1 -48.98(9)
O2 S1 N1 C5 178.52(8)
O2 S1 C8 C9 -159.33(10)
O2 S1 C8 C13 24.46(11)
N1 S1 C8 C9 86.54(11)
N1 S1 C8 C13 -89.67(11)
N1 C1 C2 C3 46.31(14)
N1 C1 C2 C6 -135.89(12)
C1 N1 C5 C4 61.15(12)
C1 C2 C3 C4 -43.10(14)
C1 C2 C3 C7 134.60(13)
C2 C3 C4 C5 46.69(14)
C3 C4 C5 N1 -54.83(13)
C5 N1 C1 C2 -56.07(13)
C6 C2 C3 C4 139.17(12)
C6 C2 C3 C7 -43.13(18)
C7 C3 C4 C5 -130.97(13)
C8 S1 N1 C1 66.67(9)
C8 S1 N1 C5 -65.83(10)
C8 C9 C10 C11 0.37(19)
C9 C8 C13 C12 0.47(18)
C9 C10 C11 C12 -0.14(19)
C9 C10 C11 C14 -179.80(12)
C10 C11 C12 C13 0.07(19)
C11 C12 C13 C8 -0.24(19)
C13 C8 C9 C10 -0.54(19)
C14 C11 C12 C13 179.73(11)
